data_1567010
loop_
_publ_author_name
'Neal, Henry C.'
'Nesterov, Volodymyr V.'
'Smucker, Bradley W.'

_publ_section_title
;
 1,1'-Methylenebis{4-[(<i>E</i>)-2-(pyridin-4-yl)ethenyl]pyridinium}
 dibromide dihydrate
;
_journal_coeditor_code BX4021
_journal_issue 5
_journal_name_full IUCrData
_journal_page_first x220525
_journal_paper_doi 10.1107/S2414314622005259
_journal_volume 7
_journal_year 2022
_chemical_formula_iupac 'C25 H22 N4 2+, 2Br -, 2H2 O'
_chemical_formula_moiety 'C25 H22 N4 2+, 2(Br -), 2(H2 O)'
_chemical_formula_sum 'C25 H26 Br2 N4 O2'
_chemical_formula_weight 574.32
_chemical_name_systematic
;
1,1'-Methylenebis{4-[(<i>E</i>)-2-(pyridin-4-yl)ethenyl]pyridinium}
dibromide dihydrate
;
_space_group_crystal_system orthorhombic
_space_group_IT_number 62
_space_group_name_Hall '-P 2ac 2n'
_space_group_name_H-M_alt 'P n m a'
_atom_sites_solution_hydrogens mixed
_audit_creation_method
;
Olex2 1.3-ac4
(compiled 2020.03.28 svn.rd84adfe8 for Rigaku Oxford Diffraction, GUI svn.r6032)
;
_cell_angle_alpha 90
_cell_angle_beta 90
_cell_angle_gamma 90
_cell_formula_units_Z 4
_cell_length_a 15.4863(2)
_cell_length_b 22.2936(3)
_cell_length_c 7.21000(10)
_cell_measurement_reflns_used 14220
_cell_measurement_temperature 219.9(4)
_cell_measurement_theta_max 79.7850
_cell_measurement_theta_min 6.0670
_cell_volume 2489.22(6)
_computing_cell_refinement
;
CrysAlisPro (Rigaku OD, 2021)
;
_computing_data_collection
;
CrysAlisPro (Rigaku OD, 2021)
;
_computing_data_reduction
;
CrysAlisPro (Rigaku OD, 2021)
;
_computing_molecular_graphics
;
<i>OLEX2</i> (Dolomanov <i>et al.</i>,  2009)
Mercury (Macrae <i>et al.</i>,  2020)
;
_computing_publication_material
;
<i>OLEX2</i> (Dolomanov <i>et al.</i>,  2009)
;
_computing_structure_refinement
;
<i>SHELXL2018/3</i> (Sheldrick, 2015b)
;
_computing_structure_solution
;
<i>SHELXT2018/2</i> (Sheldrick, 2015a)
;
_diffrn_ambient_temperature 219.9(4)
_diffrn_detector 'Hybrid Pixel Array Detector'
_diffrn_detector_area_resol_mean 10.0000
_diffrn_measured_fraction_theta_full 0.997
_diffrn_measured_fraction_theta_max 0.996
_diffrn_measurement_device 'four-circle diffractometer'
_diffrn_measurement_device_type 'XtaLAB Synergy, Dualflex, HyPix'
_diffrn_measurement_method '\w scans'
_diffrn_radiation_monochromator mirror
_diffrn_radiation_probe x-ray
_diffrn_radiation_type 'Cu K\a'
_diffrn_radiation_wavelength 1.54184
_diffrn_reflns_av_R_equivalents 0.0296
_diffrn_reflns_av_unetI/netI 0.0222
_diffrn_reflns_limit_h_max 19
_diffrn_reflns_limit_h_min -17
_diffrn_reflns_limit_k_max 27
_diffrn_reflns_limit_k_min -28
_diffrn_reflns_limit_l_max 9
_diffrn_reflns_limit_l_min -9
_diffrn_reflns_number 25704
_diffrn_reflns_theta_full 67.684
_diffrn_reflns_theta_max 80.326
_diffrn_reflns_theta_min 3.966
_diffrn_source 'micro-focus sealed X-ray tube'
_diffrn_standards_number 0
_exptl_absorpt_coefficient_mu 4.365
_exptl_absorpt_correction_T_max 1.00000
_exptl_absorpt_correction_T_min 0.67084
_exptl_absorpt_correction_type multi-scan
_exptl_absorpt_process_details
;
CrysAlisPro (Rigaku OD, 2021)
;
_exptl_crystal_colour 'clear light colourless'
_exptl_crystal_density_diffrn 1.532
_exptl_crystal_description plate
_exptl_crystal_F_000 1160
_exptl_crystal_size_max 0.04
_exptl_crystal_size_mid 0.03
_exptl_crystal_size_min 0.02
_refine_diff_density_max 0.991
_refine_diff_density_min -0.861
_refine_ls_extinction_method none
_refine_ls_goodness_of_fit_ref 1.089
_refine_ls_hydrogen_treatment mixed
_refine_ls_matrix_type full
_refine_ls_number_parameters 244
_refine_ls_number_reflns 2780
_refine_ls_number_restraints 8
_refine_ls_restrained_S_all 1.092
_refine_ls_R_factor_all 0.0414
_refine_ls_R_factor_gt 0.0362
_refine_ls_shift/su_max 0.000
_refine_ls_shift/su_mean 0.000
_refine_ls_structure_factor_coef Fsqd
_refine_ls_weighting_details 'w=1/[\s^2^(Fo^2^)+(0.0464P)^2^+1.8748P] where P=(Fo^2^+2Fc^2^)/3'
_refine_ls_weighting_scheme calc
_refine_ls_wR_factor_gt 0.1006
_refine_ls_wR_factor_ref 0.1038
_reflns_number_gt 2439
_reflns_number_total 2780
_reflns_threshold_expression 'I > 2\s(I)'
_cod_data_source_file bx4021sup1.cif
_cod_data_source_block I
_cod_database_code 1567010
_shelx_space_group_comment
;
The symmetry employed for this shelxl refinement is uniquely defined
by the following loop, which should always be used as a source of
symmetry information in preference to the above space-group names.
They are only intended as comments.
;
_shelx_estimated_absorpt_t_min 0.845
_shelx_estimated_absorpt_t_max 0.918

loop_
_space_group_symop_operation_xyz
'x, y, z'
'-x+1/2, -y, z+1/2'
'-x, y+1/2, -z'
'x+1/2, -y+1/2, -z+1/2'
'-x, -y, -z'
'x-1/2, y, -z-1/2'
'x, -y-1/2, z'
'-x-1/2, y-1/2, z-1/2'

loop_
_atom_site_type_symbol
_atom_site_label
_atom_site_fract_x
_atom_site_fract_y
_atom_site_fract_z
_atom_site_U_iso_or_equiv
_atom_site_adp_type
_atom_site_calc_flag
_atom_site_occupancy
_atom_site_disorder_assembly
_atom_site_disorder_group
Br Br1 0.83013(2) 0.250000 0.51496(5) 0.05780(16) Uani d 1 . .
Br Br2 0.500000 0.500000 0.000000 0.06787(19) Uani d 1 . .
O O1 0.59949(18) 0.250000 -0.0276(5) 0.0644(5) Uani d 1 . .
H H1C 0.628097 0.228712 0.053830 0.097 Uiso d 0.5 . .
H H1D 0.637353 0.279127 -0.030494 0.097 Uiso d 0.5 . .
O O2 0.61749(17) 0.250000 0.5693(5) 0.0644(5) Uani d 1 . .
H H2B 0.666046 0.234075 0.534382 0.097 Uiso d 0.5 . .
H H2C 0.616243 0.229500 0.676421 0.097 Uiso d 0.5 . .
N N1 0.4441(7) 0.3047(4) 0.4944(11) 0.0280(19) Uani d 0.471(7) A 1
C C2 0.4622(7) 0.3261(4) 0.6635(9) 0.0336(16) Uani d 0.471(7) A 1
H H2 0.441055 0.306491 0.769534 0.040 Uiso calc 0.471(7) A 1
C C3 0.5120(5) 0.3769(3) 0.6814(7) 0.0338(14) Uani d 0.471(7) A 1
H H3 0.523534 0.392117 0.800374 0.041 Uiso calc 0.471(7) A 1
C C4 0.5451(3) 0.4059(2) 0.5289(9) 0.0259(12) Uani d 0.471(7) A 1
C C5 0.5254(4) 0.3821(3) 0.3578(7) 0.0355(15) Uani d 0.471(7) A 1
H H5 0.546674 0.400906 0.250362 0.043 Uiso calc 0.471(7) A 1
C C6 0.4753(6) 0.3316(4) 0.3410(8) 0.0375(17) Uani d 0.471(7) A 1
H H6 0.462840 0.315841 0.223042 0.045 Uiso calc 0.471(7) A 1
N N2 0.7822(9) 0.6508(4) 0.5018(14) 0.048(3) Uani d 0.471(7) A 1
C C11 0.7660(7) 0.6282(4) 0.3350(11) 0.0430(17) Uani d 0.471(7) A 1
H H11 0.788849 0.647826 0.230565 0.052 Uiso calc 0.471(7) A 1
C C10 0.7170(5) 0.5769(3) 0.3083(8) 0.0383(15) Uani d 0.471(7) A 1
H H10 0.707421 0.562561 0.187380 0.046 Uiso calc 0.471(7) A 1
C C9 0.6822(3) 0.54692(19) 0.4566(10) 0.0301(12) Uani d 0.471(7) A 1
C C13 0.6980(5) 0.5710(3) 0.6290(8) 0.0394(16) Uani d 0.471(7) A 1
H H13 0.674916 0.552711 0.735506 0.047 Uiso calc 0.471(7) A 1
C C12 0.7480(8) 0.6224(4) 0.6452(10) 0.050(2) Uani d 0.471(7) A 1
H H12 0.758017 0.637927 0.764548 0.060 Uiso calc 0.471(7) A 1
C C1 0.39067(17) 0.250000 0.4756(4) 0.0281(5) Uani d 1 . .
C C7 0.5974(3) 0.4592(2) 0.5575(7) 0.0328(12) Uani d 0.471(7) A 1
H H7 0.608461 0.470689 0.680642 0.039 Uiso calc 0.471(7) A 1
C C8 0.6307(3) 0.4929(2) 0.4239(6) 0.0321(13) Uani d 0.471(7) A 1
H H8 0.620576 0.481388 0.300419 0.038 Uiso calc 0.471(7) A 1
C C8A 0.6252(3) 0.4946(2) 0.5660(6) 0.0352(12) Uani d 0.529(7) A 2
H H8A 0.604322 0.485675 0.685211 0.042 Uiso calc 0.529(7) A 2
C C7A 0.6033(3) 0.4578(2) 0.4290(6) 0.0330(11) Uani d 0.529(7) A 2
H H7A 0.624114 0.466670 0.309581 0.040 Uiso calc 0.529(7) A 2
N N1A 0.4453(6) 0.3041(3) 0.4673(9) 0.0244(15) Uani d 0.529(7) A 2
C C2A 0.4791(5) 0.3212(3) 0.3033(8) 0.0290(12) Uani d 0.529(7) A 2
H H2A 0.467537 0.298861 0.195459 0.035 Uiso calc 0.529(7) A 2
C C3A 0.5305(3) 0.3713(2) 0.2945(6) 0.0307(12) Uani d 0.529(7) A 2
H H3A 0.553479 0.383222 0.179661 0.037 Uiso calc 0.529(7) A 2
C C4A 0.5489(3) 0.40443(19) 0.4506(8) 0.0264(11) Uani d 0.529(7) A 2
C C5A 0.5131(4) 0.3853(3) 0.6147(7) 0.0341(13) Uani d 0.529(7) A 2
H H5A 0.523793 0.407169 0.723830 0.041 Uiso calc 0.529(7) A 2
C C6A 0.4621(6) 0.3349(3) 0.6226(7) 0.0323(13) Uani d 0.529(7) A 2
H H6A 0.439049 0.322149 0.736540 0.039 Uiso calc 0.529(7) A 2
N N2A 0.7859(8) 0.6497(4) 0.5226(13) 0.052(3) Uani d 0.529(7) A 2
C C11A 0.7539(7) 0.6311(4) 0.6829(10) 0.0468(16) Uani d 0.529(7) A 2
H H11A 0.767754 0.652790 0.790561 0.056 Uiso calc 0.529(7) A 2
C C10A 0.7011(4) 0.5811(3) 0.7003(7) 0.0401(14) Uani d 0.529(7) A 2
H H10A 0.680077 0.569719 0.817495 0.048 Uiso calc 0.529(7) A 2
C C9A 0.6796(3) 0.54816(18) 0.5456(9) 0.0325(11) Uani d 0.529(7) A 2
C C13A 0.7118(4) 0.5682(3) 0.3798(8) 0.0442(15) Uani d 0.529(7) A 2
H H13A 0.698343 0.547622 0.269787 0.053 Uiso calc 0.529(7) A 2
C C12A 0.7641(7) 0.6187(4) 0.3728(10) 0.054(2) Uani d 0.529(7) A 2
H H12A 0.785018 0.631399 0.256891 0.065 Uiso calc 0.529(7) A 2
H H1A 0.359(2) 0.250000 0.584(4) 0.025(7) Uiso d 1 . .
H H1B 0.363(2) 0.250000 0.372(5) 0.036(9) Uiso d 1 . .

loop_
_atom_site_aniso_label
_atom_site_aniso_U_11
_atom_site_aniso_U_22
_atom_site_aniso_U_33
_atom_site_aniso_U_12
_atom_site_aniso_U_13
_atom_site_aniso_U_23
Br1 0.0341(2) 0.1080(4) 0.03128(19) 0.000 0.00029(12) 0.000
Br2 0.1255(5) 0.0507(2) 0.0274(2) 0.0236(2) 0.00356(18) 0.00004(13)
O1 0.0401(9) 0.0554(10) 0.0978(16) 0.000 -0.0060(10) 0.000
O2 0.0401(9) 0.0554(10) 0.0978(16) 0.000 -0.0060(10) 0.000
N1 0.023(3) 0.025(4) 0.036(3) 0.001(3) 0.004(2) 0.007(3)
C2 0.045(3) 0.030(3) 0.025(3) -0.006(3) 0.007(3) -0.003(2)
C3 0.046(3) 0.033(3) 0.022(3) -0.006(2) 0.003(3) -0.008(3)
C4 0.029(2) 0.023(2) 0.026(3) 0.0000(16) 0.002(2) -0.004(3)
C5 0.048(3) 0.033(3) 0.025(4) -0.002(2) 0.008(3) 0.008(3)
C6 0.051(4) 0.036(3) 0.026(3) -0.003(3) -0.010(3) -0.004(3)
N2 0.039(6) 0.025(6) 0.078(6) 0.000(5) 0.003(5) 0.007(5)
C11 0.042(3) 0.028(3) 0.060(4) -0.005(2) 0.005(3) 0.006(3)
C10 0.040(3) 0.035(3) 0.040(4) -0.002(2) 0.004(3) -0.001(3)
C9 0.028(2) 0.023(2) 0.039(4) 0.0008(16) 0.001(3) 0.001(3)
C13 0.040(3) 0.036(4) 0.042(4) -0.004(2) 0.000(3) 0.001(3)
C12 0.052(4) 0.032(3) 0.065(5) -0.001(3) -0.014(4) -0.011(3)
C1 0.0243(12) 0.0240(11) 0.0360(14) 0.000 -0.0007(11) 0.000
C7 0.033(2) 0.027(3) 0.038(3) -0.0030(19) 0.0006(18) -0.0038(17)
C8 0.032(2) 0.028(3) 0.035(3) -0.0021(19) -0.0027(17) -0.0009(16)
C8A 0.0346(19) 0.032(2) 0.039(3) -0.0033(18) 0.0025(16) 0.0023(16)
C7A 0.0326(19) 0.029(2) 0.037(2) -0.0024(17) 0.0024(15) 0.0007(16)
N1A 0.026(3) 0.022(3) 0.026(2) 0.000(2) -0.004(2) -0.004(2)
C2A 0.034(2) 0.032(3) 0.022(2) -0.008(2) 0.0000(18) 0.0004(19)
C3A 0.032(2) 0.034(2) 0.026(3) -0.0048(18) 0.004(2) 0.003(2)
C4A 0.0276(18) 0.027(2) 0.024(3) 0.0010(14) -0.001(2) -0.008(2)
C5A 0.047(3) 0.032(3) 0.024(3) -0.002(2) 0.000(3) -0.008(3)
C6A 0.039(3) 0.034(3) 0.023(3) 0.001(2) 0.006(2) -0.002(2)
N2A 0.041(5) 0.033(6) 0.081(5) -0.010(5) -0.001(5) -0.007(5)
C11A 0.045(3) 0.035(3) 0.061(4) -0.006(2) -0.007(3) -0.007(3)
C10A 0.042(2) 0.034(3) 0.044(3) -0.001(2) -0.006(3) 0.000(3)
C9A 0.0290(19) 0.028(2) 0.041(3) 0.0021(16) -0.001(2) -0.003(3)
C13A 0.053(3) 0.037(3) 0.042(4) -0.007(2) 0.005(3) -0.005(3)
C12A 0.058(4) 0.036(3) 0.068(5) -0.005(3) 0.017(4) 0.003(3)

loop_
_atom_type_symbol
_atom_type_description
_atom_type_scat_dispersion_real
_atom_type_scat_dispersion_imag
_atom_type_scat_source
C C 0.0181 0.0091 'International Tables Vol C Tables 4.2.6.8 and 6.1.1.4'
H H 0.0000 0.0000 'International Tables Vol C Tables 4.2.6.8 and 6.1.1.4'
Br Br -0.6763 1.2805 'International Tables Vol C Tables 4.2.6.8 and 6.1.1.4'
N N 0.0311 0.0180 'International Tables Vol C Tables 4.2.6.8 and 6.1.1.4'
O O 0.0492 0.0322 'International Tables Vol C Tables 4.2.6.8 and 6.1.1.4'

loop_
_geom_angle_atom_site_label_1
_geom_angle_atom_site_label_2
_geom_angle_atom_site_label_3
_geom_angle_site_symmetry_1
_geom_angle_site_symmetry_3
_geom_angle
_geom_angle_publ_flag
H1C O1 H1C . 7_565 65.7 ?
H1C O1 H1D 7_565 7_565 94.5 ?
H1C O1 H1D . 7_565 43.5 ?
H1C O1 H1D . . 94.5 ?
H1D O1 H1C . 7_565 43.5 ?
H1D O1 H1D . 7_565 95.8 ?
H2B O2 H2B . 7_565 48.2 ?
H2B O2 H2C 7_565 7_565 93.4 ?
H2B O2 H2C . 7_565 118.4 ?
H2B O2 H2C . . 93.4 ?
H2C O2 H2B . 7_565 118.4 ?
H2C O2 H2C . 7_565 61.2 ?
C2 N1 C6 . . 120.9 ?
C2 N1 C1 . . 119.6(5) ?
C6 N1 C1 . . 119.4(5) ?
N1 C2 H2 . . 120.1 ?
N1 C2 C3 . . 119.8 ?
C3 C2 H2 . . 120.1 ?
C2 C3 H3 . . 119.3 ?
C4 C3 C2 . . 121.4 ?
C4 C3 H3 . . 119.3 ?
C3 C4 C5 . . 117.0 ?
C3 C4 C7 . . 118.6(4) ?
C5 C4 C7 . . 124.4(4) ?
C4 C5 H5 . . 119.4 ?
C6 C5 C4 . . 121.3 ?
C6 C5 H5 . . 119.4 ?
N1 C6 C5 . . 119.7 ?
N1 C6 H6 . . 120.2 ?
C5 C6 H6 . . 120.2 ?
C12 N2 C11 . . 116.8 ?
N2 C11 H11 . . 118.6 ?
N2 C11 C10 . . 122.9 ?
C10 C11 H11 . . 118.6 ?
C11 C10 H10 . . 119.7 ?
C9 C10 C11 . . 120.6 ?
C9 C10 H10 . . 119.7 ?
C10 C9 C13 . . 116.4 ?
C10 C9 C8 . . 119.3(5) ?
C13 C9 C8 . . 124.3(5) ?
C9 C13 H13 . . 120.1 ?
C9 C13 C12 . . 119.8 ?
C12 C13 H13 . . 120.1 ?
N2 C12 C13 . . 123.5 ?
N2 C12 H12 . . 118.2 ?
C13 C12 H12 . . 118.2 ?
N1 C1 N1 7_565 . 110.9(10) ?
N1 C1 H1A . . 102.9(11) ?
N1 C1 H1A 7_565 . 102.9(11) ?
N1 C1 H1B . . 110.9(11) ?
N1 C1 H1B 7_565 . 110.9(11) ?
N1A C1 N1A . 7_565 109.8(9) ?
N1A C1 H1A . . 110.0(10) ?
N1A C1 H1A 7_565 . 110.0(10) ?
N1A C1 H1B 7_565 . 104.5(13) ?
N1A C1 H1B . . 104.5(13) ?
H1A C1 H1B . . 118(3) ?
C4 C7 H7 . . 117.4 ?
C8 C7 C4 . . 125.3(6) ?
C8 C7 H7 . . 117.4 ?
C9 C8 H8 . . 117.9 ?
C7 C8 C9 . . 124.2(5) ?
C7 C8 H8 . . 117.9 ?
C7A C8A H8A . . 117.5 ?
C7A C8A C9A . . 125.1(5) ?
C9A C8A H8A . . 117.5 ?
C8A C7A H7A . . 117.7 ?
C8A C7A C4A . . 124.7(5) ?
C4A C7A H7A . . 117.7 ?
C2A N1A C1 . . 119.3(4) ?
C6A N1A C1 . . 119.8(4) ?
C6A N1A C2A . . 120.9 ?
N1A C2A H2A . . 120.2 ?
N1A C2A C3A . . 119.7 ?
C3A C2A H2A . . 120.2 ?
C2A C3A H3A . . 119.4 ?
C2A C3A C4A . . 121.3 ?
C4A C3A H3A . . 119.4 ?
C3A C4A C7A . . 117.9(4) ?
C5A C4A C7A . . 125.1(4) ?
C5A C4A C3A . . 117.0 ?
C4A C5A H5A . . 119.3 ?
C4A C5A C6A . . 121.4 ?
C6A C5A H5A . . 119.3 ?
N1A C6A C5A . . 119.8 ?
N1A C6A H6A . . 120.1 ?
C5A C6A H6A . . 120.1 ?
C11A N2A C12A . . 116.8 ?
N2A C11A H11A . . 118.2 ?
N2A C11A C10A . . 123.5 ?
C10A C11A H11A . . 118.2 ?
C11A C10A H10A . . 120.1 ?
C9A C10A C11A . . 119.8 ?
C9A C10A H10A . . 120.1 ?
C10A C9A C8A . . 119.4(4) ?
C13A C9A C8A . . 124.2(4) ?
C13A C9A C10A . . 116.4 ?
C9A C13A H13A . . 119.7 ?
C9A C13A C12A . . 120.6 ?
C12A C13A H13A . . 119.7 ?
N2A C12A C13A . . 122.8 ?
N2A C12A H12A . . 118.6 ?
C13A C12A H12A . . 118.6 ?

loop_
_geom_bond_atom_site_label_1
_geom_bond_atom_site_label_2
_geom_bond_site_symmetry_2
_geom_bond_distance
_geom_bond_publ_flag
O1 H1C . 0.8753 ?
O1 H1C 7_565 0.88(6) ?
O1 H1D . 0.8752 ?
O1 H1D 7_565 0.88(8) ?
O2 H2B . 0.8688 ?
O2 H2B 7_565 0.87(5) ?
O2 H2C . 0.8975 ?
O2 H2C 7_565 0.90(6) ?
N1 C2 . 1.3385 ?
N1 C6 . 1.3481 ?
N1 C1 . 1.480(5) ?
C2 H2 . 0.9400 ?
C2 C3 . 1.3755 ?
C3 H3 . 0.9400 ?
C3 C4 . 1.3742 ?
C4 C5 . 1.3759 ?
C4 C7 . 1.453(7) ?
C5 H5 . 0.9400 ?
C5 C6 . 1.3734 ?
C6 H6 . 0.9400 ?
N2 C11 . 1.3275 ?
N2 C12 . 1.3235 ?
C11 H11 . 0.9400 ?
C11 C10 . 1.3868 ?
C10 H10 . 0.9400 ?
C10 C9 . 1.3715 ?
C9 C13 . 1.3756 ?
C9 C8 . 1.464(7) ?
C13 H13 . 0.9400 ?
C13 C12 . 1.3883 ?
C12 H12 . 0.9400 ?
C1 N1A . 1.474(4) ?
C1 N1A 7_565 1.474(4) ?
C1 H1A . 0.92(3) ?
C1 H1B . 0.86(4) ?
C7 H7 . 0.9400 ?
C7 C8 . 1.326(7) ?
C8 H8 . 0.9400 ?
C8A H8A . 0.9400 ?
C8A C7A . 1.328(6) ?
C8A C9A . 1.468(6) ?
C7A H7A . 0.9400 ?
C7A C4A . 1.467(7) ?
N1A C2A . 1.3482 ?
N1A C6A . 1.3387 ?
C2A H2A . 0.9400 ?
C2A C3A . 1.3735 ?
C3A H3A . 0.9400 ?
C3A C4A . 1.3761 ?
C4A C5A . 1.3737 ?
C5A H5A . 0.9400 ?
C5A C6A . 1.3753 ?
C6A H6A . 0.9400 ?
N2A C11A . 1.3241 ?
N2A C12A . 1.3271 ?
C11A H11A . 0.9400 ?
C11A C10A . 1.3883 ?
C10A H10A . 0.9400 ?
C10A C9A . 1.3758 ?
C9A C13A . 1.3709 ?
C13A H13A . 0.9400 ?
C13A C12A . 1.3864 ?
C12A H12A . 0.9400 ?

loop_
_geom_hbond_atom_site_label_D
_geom_hbond_atom_site_label_H
_geom_hbond_atom_site_label_A
_geom_hbond_site_symmetry_A
_geom_hbond_distance_DH
_geom_hbond_distance_HA
_geom_hbond_distance_DA
_geom_hbond_angle_DHA
O1 H1C N2 8_755 0.88 2.26 2.880(11) 128
O1 H1D N2 2_664 0.88 2.01 2.880(11) 171

loop_
_geom_torsion_atom_site_label_1
_geom_torsion_atom_site_label_2
_geom_torsion_atom_site_label_3
_geom_torsion_atom_site_label_4
_geom_torsion_site_symmetry_1
_geom_torsion_site_symmetry_2
_geom_torsion_site_symmetry_3
_geom_torsion_site_symmetry_4
_geom_torsion
_geom_torsion_publ_flag
N1 C2 C3 C4 . . . . -1.2 ?
C2 N1 C6 C5 . . . . -0.9 ?
C2 N1 C1 N1 . . . 7_565 -84.1(7) ?
C2 C3 C4 C5 . . . . 0.7 ?
C2 C3 C4 C7 . . . . -179.8(6) ?
C3 C4 C5 C6 . . . . -0.3 ?
C3 C4 C7 C8 . . . . -177.3(5) ?
C4 C5 C6 N1 . . . . 0.4 ?
C4 C7 C8 C9 . . . . 179.1(4) ?
C5 C4 C7 C8 . . . . 2.2(7) ?
C6 N1 C2 C3 . . . . 1.3 ?
C6 N1 C1 N1 . . . 7_565 94.7(7) ?
N2 C11 C10 C9 . . . . 0.2 ?
C11 N2 C12 C13 . . . . 0.7 ?
C11 C10 C9 C13 . . . . 0.8 ?
C11 C10 C9 C8 . . . . 180.0(6) ?
C10 C9 C13 C12 . . . . -1.1 ?
C10 C9 C8 C7 . . . . 177.0(5) ?
C9 C13 C12 N2 . . . . 0.3 ?
C13 C9 C8 C7 . . . . -3.9(7) ?
C12 N2 C11 C10 . . . . -1.0 ?
C1 N1 C2 C3 . . . . 180.0(10) ?
C1 N1 C6 C5 . . . . -179.6(9) ?
C1 N1A C2A C3A . . . . -179.6(8) ?
C1 N1A C6A C5A . . . . 179.9(8) ?
C7 C4 C5 C6 . . . . -179.8(6) ?
C8 C9 C13 C12 . . . . 179.8(6) ?
C8A C7A C4A C3A . . . . 178.8(4) ?
C8A C7A C4A C5A . . . . 0.2(6) ?
C8A C9A C13A C12A . . . . -178.8(6) ?
C7A C8A C9A C10A . . . . -176.9(4) ?
C7A C8A C9A C13A . . . . 2.7(7) ?
C7A C4A C5A C6A . . . . 179.4(5) ?
N1A C1 N1A C2A 7_565 . . . 76.4(7) ?
N1A C1 N1A C6A 7_565 . . . -102.3(5) ?
N1A C2A C3A C4A . . . . 0.5 ?
C2A N1A C6A C5A . . . . 1.2 ?
C2A C3A C4A C7A . . . . -179.2(5) ?
C2A C3A C4A C5A . . . . -0.5 ?
C3A C4A C5A C6A . . . . 0.8 ?
C4A C5A C6A N1A . . . . -1.2 ?
C6A N1A C2A C3A . . . . -0.9 ?
N2A C11A C10A C9A . . . . 0.0 ?
C11A N2A C12A C13A . . . . -1.1 ?
C11A C10A C9A C8A . . . . 178.7(6) ?
C11A C10A C9A C13A . . . . -1.0 ?
C10A C9A C13A C12A . . . . 0.8 ?
C9A C8A C7A C4A . . . . -180.0(4) ?
C9A C13A C12A N2A . . . . 0.2 ?
C12A N2A C11A C10A . . . . 1.0 ?

_cod_database_fobs_code 1567010
